data_7105027
loop_
_publ_author_name
'Zelikoff, Ayellet L'
'Kopilov, Jacob'
'Goldberg, Israel'
'Coates, Geoffrey W'
'Kol, Moshe'

_publ_section_title
;
 New facets of an old ligand: titanium and zirconium complexes of
 phenylenediamine bis(phenolate) in lactide polymerisation catalysis.
;
_journal_issue 44
_journal_name_full 'Chemical communications (Cambridge, England)'
_journal_page_first 6804
_journal_page_last 6806
_journal_paper_doi 10.1039/b915211c
_journal_year 2009
_chemical_formula_moiety 'C52 H88 N2 O8 Ti2, C5 H12'
_chemical_formula_sum 'C57 H100 N2 O8 Ti2'
_chemical_formula_weight 1037.19
_chemical_name_systematic
;
?
;
_space_group_IT_number 14
_symmetry_cell_setting monoclinic
_symmetry_space_group_name_Hall '-P 2ybc'
_symmetry_space_group_name_H-M 'P 1 21/c 1'
_atom_sites_solution_hydrogens geom
_atom_sites_solution_primary direct
_atom_sites_solution_secondary difmap
_audit_creation_method SHELXL-97
_cell_angle_alpha 90.00
_cell_angle_beta 110.5379(12)
_cell_angle_gamma 90.00
_cell_formula_units_Z 4
_cell_length_a 17.9559(2)
_cell_length_b 19.0596(3)
_cell_length_c 18.6149(3)
_cell_measurement_reflns_used 13316
_cell_measurement_temperature 110(2)
_cell_measurement_theta_max 27.48
_cell_measurement_theta_min 1.41
_cell_volume 5965.70(15)
_computing_cell_refinement Denzo
_computing_data_collection 'Collect, Nonius B.V.'
_computing_data_reduction 'Denzo & Scalepack'
_computing_structure_refinement 'SHELXL-97 (Sheldrick, 1997)'
_computing_structure_solution SIR-97
_diffrn_ambient_temperature 110(2)
_diffrn_detector_area_resol_mean 12.8
_diffrn_measured_fraction_theta_full 0.991
_diffrn_measured_fraction_theta_max 0.991
_diffrn_measurement_device_type 'Nonius KappaCCD'
_diffrn_measurement_method '1 deg. \f and \w scans'
_diffrn_radiation_monochromator graphite
_diffrn_radiation_source 'fine-focus sealed tube'
_diffrn_radiation_type MoK\a
_diffrn_radiation_wavelength 0.71073
_diffrn_reflns_av_R_equivalents 0.0560
_diffrn_reflns_av_sigmaI/netI 0.0542
_diffrn_reflns_limit_h_max 23
_diffrn_reflns_limit_h_min 0
_diffrn_reflns_limit_k_max 25
_diffrn_reflns_limit_k_min 0
_diffrn_reflns_limit_l_max 22
_diffrn_reflns_limit_l_min -24
_diffrn_reflns_number 48922
_diffrn_reflns_theta_full 27.86
_diffrn_reflns_theta_max 27.86
_diffrn_reflns_theta_min 2.46
_diffrn_standards_number 0
_exptl_absorpt_coefficient_mu 0.318
_exptl_absorpt_correction_type none
_exptl_crystal_colour colorless
_exptl_crystal_density_diffrn 1.155
_exptl_crystal_density_method 'not measured'
_exptl_crystal_description prism
_exptl_crystal_F_000 2256
_exptl_crystal_size_max 0.35
_exptl_crystal_size_mid 0.25
_exptl_crystal_size_min 0.10
_refine_diff_density_max 1.125
_refine_diff_density_min -0.682
_refine_diff_density_rms 0.071
_refine_ls_extinction_method none
_refine_ls_goodness_of_fit_ref 1.022
_refine_ls_hydrogen_treatment constr
_refine_ls_matrix_type full
_refine_ls_number_parameters 637
_refine_ls_number_reflns 14077
_refine_ls_number_restraints 5
_refine_ls_restrained_S_all 1.023
_refine_ls_R_factor_all 0.0963
_refine_ls_R_factor_gt 0.0613
_refine_ls_shift/su_max 0.001
_refine_ls_shift/su_mean 0.000
_refine_ls_structure_factor_coef Fsqd
_refine_ls_weighting_details 'calc w=1/[\s^2^(Fo^2^)+(0.0957P)^2^+4.8938P] where P=(Fo^2^+2Fc^2^)/3'
_refine_ls_weighting_scheme calc
_refine_ls_wR_factor_gt 0.1596
_refine_ls_wR_factor_ref 0.1842
_reflns_number_gt 9651
_reflns_number_total 14077
_reflns_threshold_expression >2sigma(I)
_cod_data_source_file b915211c.txt
_cod_data_source_block mk196
_cod_original_sg_symbol_H-M 'P 21/c'
_cod_database_code 7105027

loop_
_symmetry_equiv_pos_as_xyz
'x, y, z'
'-x, y+1/2, -z+1/2'
'-x, -y, -z'
'x, -y-1/2, z-1/2'

loop_
_atom_site_label
_atom_site_type_symbol
_atom_site_fract_x
_atom_site_fract_y
_atom_site_fract_z
_atom_site_U_iso_or_equiv
_atom_site_adp_type
_atom_site_occupancy
_atom_site_symmetry_multiplicity
_atom_site_calc_flag
_atom_site_refinement_flags
_atom_site_disorder_assembly
_atom_site_disorder_group
Ti1 Ti 0.33071(3) 0.35762(2) 0.15015(2) 0.02482(12) Uani 1 1 d . . .
Ti2 Ti 0.28576(3) 0.52001(2) 0.08928(3) 0.02650(13) Uani 1 1 d . . .
O3 O 0.29114(10) 0.45249(10) 0.17359(9) 0.0267(4) Uani 1 1 d . . .
C4 C 0.30261(16) 0.46769(15) 0.25390(14) 0.0304(6) Uani 1 1 d . . .
H4 H 0.3243 0.4245 0.2845 0.036 Uiso 1 1 calc R . .
C5 C 0.22259(17) 0.48330(17) 0.26055(16) 0.0376(7) Uani 1 1 d . . .
H5A H 0.1998 0.5254 0.2307 0.056 Uiso 1 1 calc R . .
H5B H 0.2294 0.4912 0.3145 0.056 Uiso 1 1 calc R . .
H5C H 0.1868 0.4434 0.2408 0.056 Uiso 1 1 calc R . .
C6 C 0.36270(17) 0.52597(16) 0.28447(16) 0.0373(6) Uani 1 1 d . . .
H6A H 0.4117 0.5144 0.2751 0.056 Uiso 1 1 calc R . .
H6B H 0.3745 0.5313 0.3397 0.056 Uiso 1 1 calc R . .
H6C H 0.3408 0.5700 0.2584 0.056 Uiso 1 1 calc R . .
O7 O 0.32381(10) 0.42601(10) 0.06083(9) 0.0269(4) Uani 1 1 d . . .
C8 C 0.36792(15) 0.42469(15) 0.00886(14) 0.0301(6) Uani 1 1 d . . .
H8 H 0.3655 0.4728 -0.0133 0.036 Uiso 1 1 calc R . .
C9 C 0.32894(17) 0.37414(16) -0.05717(15) 0.0329(6) Uani 1 1 d . . .
H9A H 0.3295 0.3266 -0.0369 0.049 Uiso 1 1 calc R . .
H9B H 0.3584 0.3746 -0.0926 0.049 Uiso 1 1 calc R . .
H9C H 0.2739 0.3887 -0.0844 0.049 Uiso 1 1 calc R . .
C10 C 0.45435(16) 0.40722(18) 0.05102(17) 0.0403(7) Uani 1 1 d . . .
H10A H 0.4753 0.4373 0.0964 0.060 Uiso 1 1 calc R . .
H10B H 0.4847 0.4151 0.0171 0.060 Uiso 1 1 calc R . .
H10C H 0.4591 0.3579 0.0669 0.060 Uiso 1 1 calc R . .
O11 O 0.29497(12) 0.31029(10) 0.21456(11) 0.0351(4) Uani 1 1 d . . .
C12 C 0.29448(16) 0.25946(15) 0.27012(15) 0.0317(6) Uani 1 1 d . . .
H12 H 0.3491 0.2568 0.3096 0.038 Uiso 1 1 calc R . .
C13 C 0.27366(18) 0.18835(15) 0.23206(16) 0.0371(6) Uani 1 1 d . . .
H13A H 0.2214 0.1908 0.1912 0.056 Uiso 1 1 calc R . .
H13B H 0.2722 0.1535 0.2702 0.056 Uiso 1 1 calc R . .
H13C H 0.3139 0.1748 0.2102 0.056 Uiso 1 1 calc R . .
C14 C 0.23720(17) 0.28275(17) 0.30955(16) 0.0369(6) Uani 1 1 d . . .
H14A H 0.2545 0.3280 0.3348 0.055 Uiso 1 1 calc R . .
H14B H 0.2366 0.2477 0.3479 0.055 Uiso 1 1 calc R . .
H14C H 0.1836 0.2875 0.2713 0.055 Uiso 1 1 calc R . .
O15 O 0.43303(11) 0.36705(10) 0.20753(10) 0.0318(4) Uani 1 1 d . . .
C16 C 0.4920(3) 0.3307(3) 0.2712(2) 0.0378(17) Uani 1 1 d . . .
H16 H 0.4661 0.2875 0.2819 0.045 Uiso 1 1 calc R . .
C17 C 0.5575(2) 0.3080(2) 0.2472(2) 0.0668(11) Uani 1 1 d . . .
H17A H 0.5364 0.2800 0.2003 0.100 Uiso 1 1 calc R . .
H17B H 0.5948 0.2795 0.2879 0.100 Uiso 1 1 calc R . .
H17C H 0.5851 0.3492 0.2375 0.100 Uiso 1 1 calc R . .
C18 C 0.5133(3) 0.3756(3) 0.3403(2) 0.0809(15) Uani 1 1 d . . .
H18A H 0.5399 0.4181 0.3321 0.121 Uiso 1 1 calc R . .
H18B H 0.5492 0.3498 0.3845 0.121 Uiso 1 1 calc R . .
H18C H 0.4650 0.3885 0.3503 0.121 Uiso 1 1 calc R . .
O19 O 0.22901(11) 0.58710(10) 0.12021(11) 0.0344(4) Uani 1 1 d . . .
C20 C 0.2113(2) 0.65877(16) 0.10327(18) 0.0413(7) Uani 1 1 d . . .
H20 H 0.2474 0.6771 0.0771 0.050 Uiso 1 1 calc R . .
C21 C 0.2270(3) 0.69919(19) 0.1760(2) 0.0622(10) Uani 1 1 d . . .
H21A H 0.1929 0.6814 0.2031 0.093 Uiso 1 1 calc R . .
H21B H 0.2155 0.7490 0.1639 0.093 Uiso 1 1 calc R . .
H21C H 0.2829 0.6937 0.2087 0.093 Uiso 1 1 calc R . .
C22 C 0.1273(3) 0.6673(2) 0.0500(3) 0.0742(13) Uani 1 1 d . . .
H22A H 0.1206 0.6440 0.0011 0.111 Uiso 1 1 calc R . .
H22B H 0.1150 0.7173 0.0409 0.111 Uiso 1 1 calc R . .
H22C H 0.0912 0.6461 0.0729 0.111 Uiso 1 1 calc R . .
O23 O 0.37860(11) 0.56287(10) 0.11546(11) 0.0345(4) Uani 1 1 d . . .
C24 C 0.4354(2) 0.6164(2) 0.1439(2) 0.0606(10) Uani 1 1 d . . .
H24 H 0.4249 0.6399 0.1875 0.073 Uiso 1 1 calc R . .
C25 C 0.4251(3) 0.6704(2) 0.0811(3) 0.0668(11) Uani 1 1 d . . .
H25A H 0.4269 0.6469 0.0349 0.100 Uiso 1 1 calc R . .
H25B H 0.4681 0.7051 0.0985 0.100 Uiso 1 1 calc R . .
H25C H 0.3738 0.6940 0.0694 0.100 Uiso 1 1 calc R . .
C26 C 0.5160(2) 0.5859(3) 0.1736(2) 0.0753(14) Uani 1 1 d . . .
H26A H 0.5195 0.5525 0.2146 0.113 Uiso 1 1 calc R . .
H26B H 0.5551 0.6234 0.1938 0.113 Uiso 1 1 calc R . .
H26C H 0.5270 0.5615 0.1320 0.113 Uiso 1 1 calc R . .
O27 O 0.34257(10) 0.27771(10) 0.09137(10) 0.0275(4) Uani 1 1 d . . .
C28 C 0.28127(15) 0.23664(14) 0.05049(13) 0.0253(5) Uani 1 1 d . . .
C29 C 0.29117(16) 0.16895(14) 0.02410(14) 0.0291(5) Uani 1 1 d . . .
C30 C 0.22243(16) 0.13081(14) -0.01327(15) 0.0299(6) Uani 1 1 d . . .
H30 H 0.2284 0.0849 -0.0303 0.036 Uiso 1 1 calc R . .
C31 C 0.14505(16) 0.15524(14) -0.02754(14) 0.0279(5) Uani 1 1 d . . .
C32 C 0.13727(15) 0.22361(14) -0.00545(14) 0.0261(5) Uani 1 1 d . . .
H32 H 0.0859 0.2435 -0.0169 0.031 Uiso 1 1 calc R . .
C33 C 0.20411(15) 0.26289(13) 0.03323(13) 0.0248(5) Uani 1 1 d . . .
N34 N 0.20061(12) 0.33496(11) 0.05692(11) 0.0246(4) Uani 1 1 d . . .
H34 H 0.1983 0.3618 0.0145 0.030 Uiso 1 1 calc R . .
C35 C 0.13501(14) 0.35829(13) 0.07695(13) 0.0235(5) Uani 1 1 d . . .
C36 C 0.09778(15) 0.31530(14) 0.11461(13) 0.0268(5) Uani 1 1 d . . .
H36 H 0.1128 0.2674 0.1232 0.032 Uiso 1 1 calc R . .
C37 C 0.03895(15) 0.34136(14) 0.13977(14) 0.0287(6) Uani 1 1 d . . .
H37 H 0.0140 0.3113 0.1652 0.034 Uiso 1 1 calc R A .
C38 C 0.01651(15) 0.41123(14) 0.12781(14) 0.0287(5) Uani 1 1 d . . .
H38 H -0.0228 0.4295 0.1461 0.034 Uiso 1 1 calc R . .
C39 C 0.05194(14) 0.45409(14) 0.08894(14) 0.0274(5) Uani 1 1 d . . .
H39 H 0.0359 0.5017 0.0795 0.033 Uiso 1 1 calc R A .
C40 C 0.11100(14) 0.42783(13) 0.06353(13) 0.0231(5) Uani 1 1 d . . .
N41 N 0.15137(12) 0.47513(11) 0.02920(11) 0.0244(4) Uani 1 1 d . . .
H41 H 0.1221 0.5159 0.0267 0.029 Uiso 1 1 calc R A .
C42 C 0.14170(14) 0.46639(13) -0.05151(13) 0.0241(5) Uani 1 1 d . . .
C43 C 0.08804(14) 0.42160(13) -0.10187(14) 0.0243(5) Uani 1 1 d . . .
H43 H 0.0556 0.3918 -0.0843 0.029 Uiso 1 1 calc R . .
C44 C 0.08163(14) 0.42033(13) -0.17888(14) 0.0253(5) Uani 1 1 d . . .
C45 C 0.12892(15) 0.46706(14) -0.20144(15) 0.0289(6) Uani 1 1 d . . .
H45 H 0.1235 0.4676 -0.2541 0.035 Uiso 1 1 calc R A .
C46 C 0.18374(15) 0.51315(15) -0.15214(15) 0.0291(6) Uani 1 1 d . . .
C47 C 0.19275(15) 0.50993(14) -0.07372(14) 0.0267(5) Uani 1 1 d . . .
O48 O 0.24712(10) 0.54694(10) -0.01768(10) 0.0299(4) Uani 1 1 d . . .
C49 C 0.37448(16) 0.13870(15) 0.03710(16) 0.0333(6) Uani 1 1 d . . .
C50 C 0.37002(19) 0.06605(17) -0.0001(2) 0.0484(8) Uani 1 1 d . . .
H50A H 0.3410 0.0337 0.0215 0.073 Uiso 1 1 calc R . .
H50B H 0.4240 0.0482 0.0102 0.073 Uiso 1 1 calc R . .
H50C H 0.3423 0.0700 -0.0556 0.073 Uiso 1 1 calc R . .
C51 C 0.42065(18) 0.13107(18) 0.12334(17) 0.0418(7) Uani 1 1 d . . .
H51A H 0.4242 0.1768 0.1483 0.063 Uiso 1 1 calc R . .
H51B H 0.4743 0.1136 0.1314 0.063 Uiso 1 1 calc R . .
H51C H 0.3929 0.0979 0.1455 0.063 Uiso 1 1 calc R . .
C52 C 0.41983(17) 0.18749(17) 0.00140(17) 0.0388(7) Uani 1 1 d . . .
H52A H 0.3895 0.1932 -0.0534 0.058 Uiso 1 1 calc R . .
H52B H 0.4720 0.1671 0.0081 0.058 Uiso 1 1 calc R . .
H52C H 0.4270 0.2334 0.0267 0.058 Uiso 1 1 calc R . .
C53 C 0.07273(16) 0.10802(15) -0.06696(16) 0.0318(6) Uani 1 1 d . . .
C54 C 0.06287(19) 0.09875(18) -0.15190(17) 0.0442(7) Uani 1 1 d . . .
H54A H 0.0556 0.1448 -0.1769 0.066 Uiso 1 1 calc R . .
H54B H 0.0163 0.0694 -0.1773 0.066 Uiso 1 1 calc R . .
H54C H 0.1105 0.0762 -0.1556 0.066 Uiso 1 1 calc R . .
C55 C 0.0852(2) 0.03635(17) -0.0276(2) 0.0510(8) Uani 1 1 d . . .
H55A H 0.1344 0.0153 -0.0292 0.077 Uiso 1 1 calc R . .
H55B H 0.0402 0.0057 -0.0543 0.077 Uiso 1 1 calc R . .
H55C H 0.0891 0.0421 0.0259 0.077 Uiso 1 1 calc R . .
C56 C -0.00417(17) 0.13936(17) -0.0625(2) 0.0437(7) Uani 1 1 d . . .
H56A H 0.0028 0.1491 -0.0088 0.065 Uiso 1 1 calc R . .
H56B H -0.0479 0.1059 -0.0838 0.065 Uiso 1 1 calc R . .
H56C H -0.0166 0.1831 -0.0920 0.065 Uiso 1 1 calc R . .
C57 C 0.01959(15) 0.37262(14) -0.23613(14) 0.0277(5) Uani 1 1 d . . .
C58 C 0.02069(18) 0.29922(15) -0.20272(16) 0.0373(6) Uani 1 1 d . . .
H58A H 0.0081 0.3024 -0.1557 0.056 Uiso 1 1 calc R . .
H58B H 0.0736 0.2785 -0.1909 0.056 Uiso 1 1 calc R . .
H58C H -0.0190 0.2697 -0.2402 0.056 Uiso 1 1 calc R . .
C59 C 0.03394(19) 0.36535(17) -0.31213(16) 0.0406(7) Uani 1 1 d . . .
H59A H -0.0029 0.3305 -0.3445 0.061 Uiso 1 1 calc R . .
H59B H 0.0888 0.3501 -0.3020 0.061 Uiso 1 1 calc R . .
H59C H 0.0250 0.4107 -0.3385 0.061 Uiso 1 1 calc R . .
C60 C -0.06302(16) 0.40524(16) -0.25216(17) 0.0362(6) Uani 1 1 d . . .
H60A H -0.1034 0.3761 -0.2893 0.054 Uiso 1 1 calc R . .
H60B H -0.0642 0.4526 -0.2731 0.054 Uiso 1 1 calc R . .
H60C H -0.0741 0.4078 -0.2043 0.054 Uiso 1 1 calc R . .
C61 C 0.22852(17) 0.56812(17) -0.18165(16) 0.0377(7) Uani 1 1 d . . .
C62 C 0.2126(2) 0.5590(2) -0.26768(18) 0.0560(10) Uani 1 1 d . . .
H62A H 0.2423 0.5945 -0.2846 0.084 Uiso 1 1 calc R . .
H62B H 0.1556 0.5644 -0.2964 0.084 Uiso 1 1 calc R . .
H62C H 0.2298 0.5121 -0.2770 0.084 Uiso 1 1 calc R . .
C63 C 0.31847(18) 0.5642(2) -0.14038(18) 0.0489(8) Uani 1 1 d . . .
H63A H 0.3446 0.5993 -0.1620 0.073 Uiso 1 1 calc R . .
H63B H 0.3374 0.5173 -0.1470 0.073 Uiso 1 1 calc R . .
H63C H 0.3312 0.5736 -0.0856 0.073 Uiso 1 1 calc R . .
C64 C 0.1979(2) 0.64071(18) -0.1693(2) 0.0555(9) Uani 1 1 d . . .
H64A H 0.2106 0.6488 -0.1143 0.083 Uiso 1 1 calc R . .
H64B H 0.1401 0.6428 -0.1955 0.083 Uiso 1 1 calc R . .
H64C H 0.2233 0.6769 -0.1902 0.083 Uiso 1 1 calc R . .
C65 C 0.7695(4) 0.1172(4) -0.0515(3) 0.134(2) Uiso 1 1 d . . .
H65A H 0.7241 0.0864 -0.0570 0.201 Uiso 1 1 calc R . .
H65B H 0.8095 0.0915 -0.0658 0.201 Uiso 1 1 calc R . .
H65C H 0.7514 0.1580 -0.0853 0.201 Uiso 1 1 calc R . .
C66 C 0.8051(4) 0.1414(5) 0.0299(3) 0.062(3) Uiso 1 1 d . . .
H66A H 0.8162 0.0995 0.0635 0.074 Uiso 1 1 calc R . .
H66B H 0.8568 0.1639 0.0367 0.074 Uiso 1 1 calc R . .
C67 C 0.7567(6) 0.1914(3) 0.0573(6) 0.080(4) Uiso 1 1 d . . .
H67A H 0.7945 0.2233 0.0946 0.097 Uiso 1 1 calc R . .
H67B H 0.7258 0.2204 0.0128 0.097 Uiso 1 1 calc R . .
C68 C 0.6999(5) 0.1656(4) 0.0938(6) 0.175(4) Uiso 1 1 d . . .
H68A H 0.7327 0.1431 0.1426 0.210 Uiso 1 1 calc R . .
H68B H 0.6689 0.1276 0.0604 0.210 Uiso 1 1 calc R . .
C69 C 0.6406(3) 0.2107(2) 0.1125(3) 0.0712(11) Uiso 1 1 d . . .
H69A H 0.6675 0.2368 0.1599 0.107 Uiso 1 1 calc R . .
H69B H 0.5991 0.1810 0.1194 0.107 Uiso 1 1 calc R . .
H69C H 0.6165 0.2438 0.0704 0.107 Uiso 1 1 calc R . .

loop_
_atom_site_aniso_label
_atom_site_aniso_U_11
_atom_site_aniso_U_22
_atom_site_aniso_U_33
_atom_site_aniso_U_23
_atom_site_aniso_U_13
_atom_site_aniso_U_12
Ti1 0.0234(2) 0.0273(3) 0.0242(2) -0.00217(18) 0.00881(18) 0.00033(18)
Ti2 0.0258(2) 0.0259(3) 0.0280(2) -0.00298(18) 0.00968(19) -0.00297(18)
O3 0.0271(9) 0.0287(10) 0.0254(8) -0.0038(7) 0.0106(7) -0.0017(7)
C4 0.0322(14) 0.0335(15) 0.0256(12) -0.0054(11) 0.0104(11) 0.0005(11)
C5 0.0376(16) 0.0440(18) 0.0349(14) -0.0029(13) 0.0175(12) 0.0035(13)
C6 0.0372(15) 0.0407(17) 0.0325(14) -0.0080(12) 0.0104(12) -0.0091(13)
O7 0.0263(9) 0.0300(10) 0.0266(8) -0.0034(7) 0.0119(7) -0.0014(7)
C8 0.0314(14) 0.0348(15) 0.0284(12) -0.0035(11) 0.0157(11) -0.0019(11)
C9 0.0353(14) 0.0382(16) 0.0265(12) -0.0031(11) 0.0125(11) 0.0028(12)
C10 0.0311(15) 0.057(2) 0.0371(15) -0.0062(14) 0.0178(12) -0.0034(13)
O11 0.0444(11) 0.0319(11) 0.0350(10) -0.0022(8) 0.0212(9) -0.0036(9)
C12 0.0298(14) 0.0381(16) 0.0252(12) 0.0029(11) 0.0071(11) 0.0037(12)
C13 0.0414(16) 0.0319(16) 0.0367(14) 0.0074(12) 0.0121(13) 0.0062(12)
C14 0.0389(16) 0.0455(18) 0.0279(13) 0.0066(12) 0.0136(12) 0.0027(13)
O15 0.0280(9) 0.0374(11) 0.0279(9) -0.0019(8) 0.0071(8) 0.0012(8)
C16 0.029(2) 0.050(4) 0.032(2) 0.008(2) 0.0072(18) 0.004(2)
C17 0.054(2) 0.083(3) 0.065(2) 0.022(2) 0.0227(19) 0.033(2)
C18 0.067(3) 0.115(4) 0.0389(19) -0.013(2) -0.0086(18) 0.035(3)
O19 0.0390(11) 0.0285(10) 0.0336(10) -0.0043(8) 0.0101(8) 0.0024(8)
C20 0.0518(18) 0.0291(16) 0.0452(16) 0.0023(13) 0.0199(14) 0.0040(13)
C21 0.092(3) 0.0327(19) 0.058(2) -0.0108(16) 0.020(2) 0.0003(19)
C22 0.072(3) 0.043(2) 0.082(3) -0.007(2) -0.005(2) 0.019(2)
O23 0.0314(10) 0.0344(11) 0.0354(10) -0.0028(8) 0.0090(8) -0.0104(8)
C24 0.059(2) 0.060(2) 0.069(2) -0.0214(19) 0.030(2) -0.0314(19)
C25 0.083(3) 0.040(2) 0.098(3) -0.005(2) 0.057(3) -0.017(2)
C26 0.0372(19) 0.135(4) 0.0455(19) -0.002(2) 0.0046(16) -0.033(2)
O27 0.0237(9) 0.0302(10) 0.0275(9) -0.0028(7) 0.0075(7) 0.0019(7)
C28 0.0267(12) 0.0269(13) 0.0229(11) 0.0004(10) 0.0095(10) 0.0011(10)
C29 0.0330(14) 0.0284(14) 0.0269(12) 0.0001(11) 0.0116(11) 0.0049(11)
C30 0.0354(14) 0.0256(14) 0.0314(13) -0.0027(11) 0.0151(11) 0.0012(11)
C31 0.0320(14) 0.0265(14) 0.0266(12) -0.0006(10) 0.0118(11) -0.0010(11)
C32 0.0251(12) 0.0269(14) 0.0267(12) 0.0011(10) 0.0095(10) 0.0019(10)
C33 0.0280(13) 0.0245(13) 0.0229(11) 0.0001(10) 0.0100(10) 0.0028(10)
N34 0.0254(11) 0.0238(11) 0.0259(10) -0.0009(8) 0.0105(8) 0.0017(9)
C35 0.0209(11) 0.0259(13) 0.0223(11) -0.0024(9) 0.0059(9) 0.0003(10)
C36 0.0287(13) 0.0247(13) 0.0246(12) 0.0019(10) 0.0062(10) 0.0027(10)
C37 0.0285(13) 0.0325(15) 0.0272(12) 0.0027(11) 0.0127(10) 0.0001(11)
C38 0.0260(13) 0.0334(15) 0.0295(12) -0.0016(11) 0.0130(11) 0.0020(11)
C39 0.0247(12) 0.0279(14) 0.0280(12) -0.0006(10) 0.0075(10) 0.0041(10)
C40 0.0218(12) 0.0239(13) 0.0224(11) -0.0015(9) 0.0063(9) -0.0026(10)
N41 0.0261(11) 0.0224(11) 0.0255(10) -0.0018(8) 0.0100(9) 0.0012(8)
C42 0.0249(12) 0.0237(13) 0.0240(11) 0.0005(9) 0.0090(10) 0.0033(10)
C43 0.0225(12) 0.0233(13) 0.0281(12) 0.0014(10) 0.0103(10) 0.0021(10)
C44 0.0232(12) 0.0237(13) 0.0284(12) 0.0001(10) 0.0083(10) 0.0025(10)
C45 0.0261(13) 0.0343(15) 0.0260(12) 0.0031(11) 0.0090(10) 0.0039(11)
C46 0.0253(13) 0.0313(15) 0.0309(13) 0.0050(11) 0.0098(11) 0.0011(11)
C47 0.0248(12) 0.0239(13) 0.0296(12) 0.0021(10) 0.0075(10) 0.0019(10)
O48 0.0280(9) 0.0299(10) 0.0314(9) -0.0008(8) 0.0097(8) -0.0058(8)
C49 0.0316(14) 0.0328(15) 0.0366(14) -0.0027(12) 0.0133(12) 0.0082(12)
C50 0.0409(17) 0.0397(18) 0.065(2) -0.0141(16) 0.0190(16) 0.0111(14)
C51 0.0396(16) 0.0458(19) 0.0393(15) 0.0062(13) 0.0129(13) 0.0147(14)
C52 0.0315(15) 0.0473(19) 0.0404(15) -0.0004(13) 0.0161(12) 0.0076(13)
C53 0.0322(14) 0.0280(15) 0.0369(14) -0.0056(11) 0.0143(12) -0.0056(11)
C54 0.0459(18) 0.0478(19) 0.0397(16) -0.0142(14) 0.0159(14) -0.0129(15)
C55 0.0498(19) 0.0343(18) 0.068(2) 0.0048(15) 0.0195(17) -0.0082(15)
C56 0.0326(15) 0.0436(19) 0.0565(19) -0.0158(15) 0.0178(14) -0.0096(13)
C57 0.0288(13) 0.0264(13) 0.0270(12) -0.0005(10) 0.0084(10) 0.0011(10)
C58 0.0424(16) 0.0288(15) 0.0349(14) -0.0028(12) 0.0062(12) -0.0026(12)
C59 0.0441(17) 0.0475(19) 0.0303(14) -0.0073(13) 0.0132(13) -0.0044(14)
C60 0.0295(14) 0.0346(16) 0.0397(15) -0.0048(12) 0.0059(12) 0.0000(12)
C61 0.0333(15) 0.0417(17) 0.0364(14) 0.0102(13) 0.0103(12) -0.0082(13)
C62 0.052(2) 0.078(3) 0.0379(16) 0.0135(17) 0.0146(15) -0.0216(19)
C63 0.0363(16) 0.066(2) 0.0444(17) 0.0157(16) 0.0137(14) -0.0136(15)
C64 0.060(2) 0.0369(19) 0.069(2) 0.0170(16) 0.0222(19) -0.0058(16)

loop_
_atom_type_symbol
_atom_type_description
_atom_type_scat_dispersion_real
_atom_type_scat_dispersion_imag
_atom_type_scat_source
C C 0.0033 0.0016 'International Tables Vol C Tables 4.2.6.8 and 6.1.1.4'
H H 0.0000 0.0000 'International Tables Vol C Tables 4.2.6.8 and 6.1.1.4'
N N 0.0061 0.0033 'International Tables Vol C Tables 4.2.6.8 and 6.1.1.4'
O O 0.0106 0.0060 'International Tables Vol C Tables 4.2.6.8 and 6.1.1.4'
Ti Ti 0.2776 0.4457 'International Tables Vol C Tables 4.2.6.8 and 6.1.1.4'

loop_
_geom_angle_atom_site_label_1
_geom_angle_atom_site_label_2
_geom_angle_atom_site_label_3
_geom_angle
_geom_angle_site_symmetry_1
_geom_angle_site_symmetry_3
_geom_angle_publ_flag
O15 Ti1 O11 100.72(9) . . ?
O15 Ti1 O27 97.11(8) . . ?
O11 Ti1 O27 96.83(8) . . ?
O15 Ti1 O3 98.36(8) . . ?
O11 Ti1 O3 93.99(8) . . ?
O27 Ti1 O3 159.12(7) . . ?
O15 Ti1 O7 100.12(8) . . ?
O11 Ti1 O7 156.31(8) . . ?
O27 Ti1 O7 91.65(7) . . ?
O3 Ti1 O7 71.88(7) . . ?
O15 Ti1 N34 170.11(8) . . ?
O11 Ti1 N34 84.68(8) . . ?
O27 Ti1 N34 73.88(7) . . ?
O3 Ti1 N34 89.46(7) . . ?
O7 Ti1 N34 76.47(7) . . ?
O15 Ti1 Ti2 100.84(7) . . ?
O11 Ti1 Ti2 126.96(7) . . ?
O27 Ti1 Ti2 127.46(6) . . ?
O3 Ti1 Ti2 35.11(5) . . ?
O7 Ti1 Ti2 36.78(5) . . ?
N34 Ti1 Ti2 82.08(5) . . ?
O23 Ti2 O19 99.46(9) . . ?
O23 Ti2 O48 97.15(8) . . ?
O19 Ti2 O48 95.70(8) . . ?
O23 Ti2 O3 107.42(8) . . ?
O19 Ti2 O3 94.62(8) . . ?
O48 Ti2 O3 151.33(8) . . ?
O23 Ti2 O7 96.18(8) . . ?
O19 Ti2 O7 162.59(8) . . ?
O48 Ti2 O7 89.87(7) . . ?
O3 Ti2 O7 73.30(7) . . ?
O23 Ti2 N41 168.21(8) . . ?
O19 Ti2 N41 79.63(8) . . ?
O48 Ti2 N41 71.35(7) . . ?
O3 Ti2 N41 84.37(7) . . ?
O7 Ti2 N41 86.60(7) . . ?
O23 Ti2 Ti1 104.23(7) . . ?
O19 Ti2 Ti1 129.61(6) . . ?
O48 Ti2 Ti1 123.99(6) . . ?
O3 Ti2 Ti1 35.91(5) . . ?
O7 Ti2 Ti1 37.40(5) . . ?
N41 Ti2 Ti1 84.93(5) . . ?
C4 O3 Ti2 128.52(16) . . ?
C4 O3 Ti1 117.24(15) . . ?
Ti2 O3 Ti1 108.98(8) . . ?
O3 C4 C6 110.8(2) . . ?
O3 C4 C5 108.9(2) . . ?
C6 C4 C5 113.4(2) . . ?
O3 C4 H4 107.8 . . ?
C6 C4 H4 107.8 . . ?
C5 C4 H4 107.8 . . ?
C4 C5 H5A 109.5 . . ?
C4 C5 H5B 109.5 . . ?
H5A C5 H5B 109.5 . . ?
C4 C5 H5C 109.5 . . ?
H5A C5 H5C 109.5 . . ?
H5B C5 H5C 109.5 . . ?
C4 C6 H6A 109.5 . . ?
C4 C6 H6B 109.5 . . ?
H6A C6 H6B 109.5 . . ?
C4 C6 H6C 109.5 . . ?
H6A C6 H6C 109.5 . . ?
H6B C6 H6C 109.5 . . ?
C8 O7 Ti2 119.78(16) . . ?
C8 O7 Ti1 128.96(16) . . ?
Ti2 O7 Ti1 105.82(7) . . ?
O7 C8 C10 111.1(2) . . ?
O7 C8 C9 110.2(2) . . ?
C10 C8 C9 112.1(2) . . ?
O7 C8 H8 107.7 . . ?
C10 C8 H8 107.7 . . ?
C9 C8 H8 107.7 . . ?
C8 C9 H9A 109.5 . . ?
C8 C9 H9B 109.5 . . ?
H9A C9 H9B 109.5 . . ?
C8 C9 H9C 109.5 . . ?
H9A C9 H9C 109.5 . . ?
H9B C9 H9C 109.5 . . ?
C8 C10 H10A 109.5 . . ?
C8 C10 H10B 109.5 . . ?
H10A C10 H10B 109.5 . . ?
C8 C10 H10C 109.5 . . ?
H10A C10 H10C 109.5 . . ?
H10B C10 H10C 109.5 . . ?
C12 O11 Ti1 158.06(18) . . ?
O11 C12 C13 109.5(2) . . ?
O11 C12 C14 109.3(2) . . ?
C13 C12 C14 112.9(2) . . ?
O11 C12 H12 108.4 . . ?
C13 C12 H12 108.4 . . ?
C14 C12 H12 108.4 . . ?
C12 C13 H13A 109.5 . . ?
C12 C13 H13B 109.5 . . ?
H13A C13 H13B 109.5 . . ?
C12 C13 H13C 109.5 . . ?
H13A C13 H13C 109.5 . . ?
H13B C13 H13C 109.5 . . ?
C12 C14 H14A 109.5 . . ?
C12 C14 H14B 109.5 . . ?
H14A C14 H14B 109.5 . . ?
C12 C14 H14C 109.5 . . ?
H14A C14 H14C 109.5 . . ?
H14B C14 H14C 109.5 . . ?
C16 O15 Ti1 137.9(3) . . ?
O15 C16 C17 109.0(3) . . ?
O15 C16 C18 108.9(4) . . ?
C17 C16 C18 116.5(4) . . ?
O15 C16 H16 107.4 . . ?
C17 C16 H16 107.4 . . ?
C18 C16 H16 107.4 . . ?
C20 O19 Ti2 134.80(18) . . ?
O19 C20 C22 110.4(3) . . ?
O19 C20 C21 109.9(3) . . ?
C22 C20 C21 111.7(3) . . ?
O19 C20 H20 108.3 . . ?
C22 C20 H20 108.3 . . ?
C21 C20 H20 108.3 . . ?
C20 C21 H21A 109.5 . . ?
C20 C21 H21B 109.5 . . ?
H21A C21 H21B 109.5 . . ?
C20 C21 H21C 109.5 . . ?
H21A C21 H21C 109.5 . . ?
H21B C21 H21C 109.5 . . ?
C20 C22 H22A 109.5 . . ?
C20 C22 H22B 109.5 . . ?
H22A C22 H22B 109.5 . . ?
C20 C22 H22C 109.5 . . ?
H22A C22 H22C 109.5 . . ?
H22B C22 H22C 109.5 . . ?
C24 O23 Ti2 158.3(2) . . ?
O23 C24 C26 110.0(3) . . ?
O23 C24 C25 109.0(3) . . ?
C26 C24 C25 113.1(3) . . ?
O23 C24 H24 108.2 . . ?
C26 C24 H24 108.2 . . ?
C25 C24 H24 108.2 . . ?
C24 C25 H25A 109.5 . . ?
C24 C25 H25B 109.5 . . ?
H25A C25 H25B 109.5 . . ?
C24 C25 H25C 109.5 . . ?
H25A C25 H25C 109.5 . . ?
H25B C25 H25C 109.5 . . ?
C24 C26 H26A 109.5 . . ?
C24 C26 H26B 109.5 . . ?
H26A C26 H26B 109.5 . . ?
C24 C26 H26C 109.5 . . ?
H26A C26 H26C 109.5 . . ?
H26B C26 H26C 109.5 . . ?
C28 O27 Ti1 123.21(15) . . ?
O27 C28 C33 117.9(2) . . ?
O27 C28 C29 123.3(2) . . ?
C33 C28 C29 118.8(2) . . ?
C30 C29 C28 116.9(2) . . ?
C30 C29 C49 121.7(2) . . ?
C28 C29 C49 121.4(2) . . ?
C29 C30 C31 124.7(2) . . ?
C29 C30 H30 117.7 . . ?
C31 C30 H30 117.7 . . ?
C32 C31 C30 116.9(2) . . ?
C32 C31 C53 122.3(2) . . ?
C30 C31 C53 120.8(2) . . ?
C33 C32 C31 120.2(2) . . ?
C33 C32 H32 119.9 . . ?
C31 C32 H32 119.9 . . ?
C32 C33 C28 122.3(2) . . ?
C32 C33 N34 123.3(2) . . ?
C28 C33 N34 114.4(2) . . ?
C35 N34 C33 120.2(2) . . ?
C35 N34 Ti1 115.91(15) . . ?
C33 N34 Ti1 104.72(14) . . ?
C35 N34 H34 104.8 . . ?
C33 N34 H34 104.8 . . ?
Ti1 N34 H34 104.8 . . ?
C40 C35 C36 118.6(2) . . ?
C40 C35 N34 118.9(2) . . ?
C36 C35 N34 122.3(2) . . ?
C37 C36 C35 121.0(2) . . ?
C37 C36 H36 119.5 . . ?
C35 C36 H36 119.5 . . ?
C38 C37 C36 120.1(2) . . ?
C38 C37 H37 119.9 . . ?
C36 C37 H37 119.9 . . ?
C39 C38 C37 119.3(2) . . ?
C39 C38 H38 120.3 . . ?
C37 C38 H38 120.3 . . ?
C38 C39 C40 120.5(2) . . ?
C38 C39 H39 119.7 . . ?
C40 C39 H39 119.7 . . ?
C35 C40 C39 120.4(2) . . ?
C35 C40 N41 120.3(2) . . ?
C39 C40 N41 119.1(2) . . ?
C40 N41 C42 119.27(19) . . ?
C40 N41 Ti2 126.10(15) . . ?
C42 N41 Ti2 104.71(14) . . ?
C40 N41 H41 100.5 . . ?
C42 N41 H41 100.5 . . ?
Ti2 N41 H41 100.5 . . ?
C43 C42 C47 122.6(2) . . ?
C43 C42 N41 124.9(2) . . ?
C47 C42 N41 112.5(2) . . ?
C42 C43 C44 119.6(2) . . ?
C42 C43 H43 120.2 . . ?
C44 C43 H43 120.2 . . ?
C45 C44 C43 117.3(2) . . ?
C45 C44 C57 122.6(2) . . ?
C43 C44 C57 120.0(2) . . ?
C44 C45 C46 124.6(2) . . ?
C44 C45 H45 117.7 . . ?
C46 C45 H45 117.7 . . ?
C45 C46 C47 116.8(2) . . ?
C45 C46 C61 122.1(2) . . ?
C47 C46 C61 121.0(2) . . ?
O48 C47 C42 116.8(2) . . ?
O48 C47 C46 124.4(2) . . ?
C42 C47 C46 118.7(2) . . ?
C47 O48 Ti2 123.89(16) . . ?
C52 C49 C51 109.7(2) . . ?
C52 C49 C50 107.6(2) . . ?
C51 C49 C50 108.0(3) . . ?
C52 C49 C29 109.8(2) . . ?
C51 C49 C29 109.8(2) . . ?
C50 C49 C29 111.8(2) . . ?
C49 C50 H50A 109.5 . . ?
C49 C50 H50B 109.5 . . ?
H50A C50 H50B 109.5 . . ?
C49 C50 H50C 109.5 . . ?
H50A C50 H50C 109.5 . . ?
H50B C50 H50C 109.5 . . ?
C49 C51 H51A 109.5 . . ?
C49 C51 H51B 109.5 . . ?
H51A C51 H51B 109.5 . . ?
C49 C51 H51C 109.5 . . ?
H51A C51 H51C 109.5 . . ?
H51B C51 H51C 109.5 . . ?
C49 C52 H52A 109.5 . . ?
C49 C52 H52B 109.5 . . ?
H52A C52 H52B 109.5 . . ?
C49 C52 H52C 109.5 . . ?
H52A C52 H52C 109.5 . . ?
H52B C52 H52C 109.5 . . ?
C55 C53 C56 107.8(2) . . ?
C55 C53 C31 109.7(2) . . ?
C56 C53 C31 111.8(2) . . ?
C55 C53 C54 109.5(3) . . ?
C56 C53 C54 108.6(2) . . ?
C31 C53 C54 109.3(2) . . ?
C53 C54 H54A 109.5 . . ?
C53 C54 H54B 109.5 . . ?
H54A C54 H54B 109.5 . . ?
C53 C54 H54C 109.5 . . ?
H54A C54 H54C 109.5 . . ?
H54B C54 H54C 109.5 . . ?
C53 C55 H55A 109.5 . . ?
C53 C55 H55B 109.5 . . ?
H55A C55 H55B 109.5 . . ?
C53 C55 H55C 109.5 . . ?
H55A C55 H55C 109.5 . . ?
H55B C55 H55C 109.5 . . ?
C53 C56 H56A 109.5 . . ?
C53 C56 H56B 109.5 . . ?
H56A C56 H56B 109.5 . . ?
C53 C56 H56C 109.5 . . ?
H56A C56 H56C 109.5 . . ?
H56B C56 H56C 109.5 . . ?
C58 C57 C59 108.1(2) . . ?
C58 C57 C60 108.8(2) . . ?
C59 C57 C60 108.7(2) . . ?
C58 C57 C44 110.9(2) . . ?
C59 C57 C44 112.2(2) . . ?
C60 C57 C44 108.1(2) . . ?
C57 C58 H58A 109.5 . . ?
C57 C58 H58B 109.5 . . ?
H58A C58 H58B 109.5 . . ?
C57 C58 H58C 109.5 . . ?
H58A C58 H58C 109.5 . . ?
H58B C58 H58C 109.5 . . ?
C57 C59 H59A 109.5 . . ?
C57 C59 H59B 109.5 . . ?
H59A C59 H59B 109.5 . . ?
C57 C59 H59C 109.5 . . ?
H59A C59 H59C 109.5 . . ?
H59B C59 H59C 109.5 . . ?
C57 C60 H60A 109.5 . . ?
C57 C60 H60B 109.5 . . ?
H60A C60 H60B 109.5 . . ?
C57 C60 H60C 109.5 . . ?
H60A C60 H60C 109.5 . . ?
H60B C60 H60C 109.5 . . ?
C63 C61 C62 107.2(3) . . ?
C63 C61 C46 112.4(2) . . ?
C62 C61 C46 111.5(2) . . ?
C63 C61 C64 109.9(3) . . ?
C62 C61 C64 108.3(3) . . ?
C46 C61 C64 107.5(2) . . ?
C61 C62 H62A 109.5 . . ?
C61 C62 H62B 109.5 . . ?
H62A C62 H62B 109.5 . . ?
C61 C62 H62C 109.5 . . ?
H62A C62 H62C 109.5 . . ?
H62B C62 H62C 109.5 . . ?
C61 C63 H63A 109.5 . . ?
C61 C63 H63B 109.5 . . ?
H63A C63 H63B 109.5 . . ?
C61 C63 H63C 109.5 . . ?
H63A C63 H63C 109.5 . . ?
H63B C63 H63C 109.5 . . ?
C61 C64 H64A 109.5 . . ?
C61 C64 H64B 109.5 . . ?
H64A C64 H64B 109.5 . . ?
C61 C64 H64C 109.5 . . ?
H64A C64 H64C 109.5 . . ?
H64B C64 H64C 109.5 . . ?
C67 C66 C65 116.6(7) . . ?
C67 C66 H66A 108.1 . . ?
C65 C66 H66A 108.1 . . ?
C67 C66 H66B 108.1 . . ?
C65 C66 H66B 108.1 . . ?
H66A C66 H66B 107.3 . . ?
C68 C67 C66 121.2(2) . . ?
C68 C67 H67A 107.0 . . ?
C66 C67 H67A 107.0 . . ?
C68 C67 H67B 107.0 . . ?
C66 C67 H67B 107.0 . . ?
H67A C67 H67B 106.8 . . ?
C67 C68 C69 124.8(6) . . ?
C67 C68 H68A 106.1 . . ?
C69 C68 H68A 106.1 . . ?
C67 C68 H68B 106.1 . . ?
C69 C68 H68B 106.1 . . ?
H68A C68 H68B 106.3 . . ?

loop_
_geom_bond_atom_site_label_1
_geom_bond_atom_site_label_2
_geom_bond_distance
_geom_bond_site_symmetry_2
_geom_bond_publ_flag
Ti1 O15 1.7810(19) . ?
Ti1 O11 1.7898(18) . ?
Ti1 O27 1.9301(18) . ?
Ti1 O3 2.0452(18) . ?
Ti1 O7 2.0818(18) . ?
Ti1 N34 2.411(2) . ?
Ti1 Ti2 3.2975(7) . ?
Ti2 O23 1.7647(18) . ?
Ti2 O19 1.8484(19) . ?
Ti2 O48 1.9338(18) . ?
Ti2 O3 2.0055(18) . ?
Ti2 O7 2.0521(18) . ?
Ti2 N41 2.431(2) . ?
O3 C4 1.465(3) . ?
C4 C6 1.514(4) . ?
C4 C5 1.514(4) . ?
C4 H4 1.0000 . ?
C5 H5A 0.9800 . ?
C5 H5B 0.9800 . ?
C5 H5C 0.9800 . ?
C6 H6A 0.9800 . ?
C6 H6B 0.9800 . ?
C6 H6C 0.9800 . ?
O7 C8 1.450(3) . ?
C8 C10 1.510(4) . ?
C8 C9 1.525(4) . ?
C8 H8 1.0000 . ?
C9 H9A 0.9800 . ?
C9 H9B 0.9800 . ?
C9 H9C 0.9800 . ?
C10 H10A 0.9800 . ?
C10 H10B 0.9800 . ?
C10 H10C 0.9800 . ?
O11 C12 1.419(3) . ?
C12 C13 1.514(4) . ?
C12 C14 1.524(4) . ?
C12 H12 1.0000 . ?
C13 H13A 0.9800 . ?
C13 H13B 0.9800 . ?
C13 H13C 0.9800 . ?
C14 H14A 0.9800 . ?
C14 H14B 0.9800 . ?
C14 H14C 0.9800 . ?
O15 C16 1.458(5) . ?
C16 C17 1.462(6) . ?
C16 C18 1.480(6) . ?
C16 H16 1.0000 . ?
C17 H17A 0.9800 . ?
C17 H17B 0.9800 . ?
C17 H17C 0.9800 . ?
C18 H18A 0.9800 . ?
C18 H18B 0.9800 . ?
C18 H18C 0.9800 . ?
O19 C20 1.413(4) . ?
C20 C22 1.495(5) . ?
C20 C21 1.496(4) . ?
C20 H20 1.0000 . ?
C21 H21A 0.9800 . ?
C21 H21B 0.9800 . ?
C21 H21C 0.9800 . ?
C22 H22A 0.9800 . ?
C22 H22B 0.9800 . ?
C22 H22C 0.9800 . ?
O23 C24 1.408(4) . ?
C24 C26 1.475(6) . ?
C24 C25 1.520(6) . ?
C24 H24 1.0000 . ?
C25 H25A 0.9800 . ?
C25 H25B 0.9800 . ?
C25 H25C 0.9800 . ?
C26 H26A 0.9800 . ?
C26 H26B 0.9800 . ?
C26 H26C 0.9800 . ?
O27 C28 1.347(3) . ?
C28 C33 1.400(3) . ?
C28 C29 1.414(4) . ?
C29 C30 1.390(4) . ?
C29 C49 1.541(4) . ?
C30 C31 1.400(4) . ?
C30 H30 0.9500 . ?
C31 C32 1.388(4) . ?
C31 C53 1.538(4) . ?
C32 C33 1.383(4) . ?
C32 H32 0.9500 . ?
C33 N34 1.451(3) . ?
N34 C35 1.426(3) . ?
N34 H34 0.9300 . ?
C35 C40 1.389(4) . ?
C35 C36 1.392(3) . ?
C36 C37 1.389(4) . ?
C36 H36 0.9500 . ?
C37 C38 1.387(4) . ?
C37 H37 0.9500 . ?
C38 C39 1.385(4) . ?
C38 H38 0.9500 . ?
C39 C40 1.397(3) . ?
C39 H39 0.9500 . ?
C40 N41 1.439(3) . ?
N41 C42 1.460(3) . ?
N41 H41 0.9300 . ?
C42 C43 1.379(4) . ?
C42 C47 1.402(3) . ?
C43 C44 1.398(3) . ?
C43 H43 0.9500 . ?
C44 C45 1.393(4) . ?
C44 C57 1.540(4) . ?
C45 C46 1.396(4) . ?
C45 H45 0.9500 . ?
C46 C47 1.412(3) . ?
C46 C61 1.535(4) . ?
C47 O48 1.351(3) . ?
C49 C52 1.533(4) . ?
C49 C51 1.534(4) . ?
C49 C50 1.537(4) . ?
C50 H50A 0.9800 . ?
C50 H50B 0.9800 . ?
C50 H50C 0.9800 . ?
C51 H51A 0.9800 . ?
C51 H51B 0.9800 . ?
C51 H51C 0.9800 . ?
C52 H52A 0.9800 . ?
C52 H52B 0.9800 . ?
C52 H52C 0.9800 . ?
C53 C55 1.529(4) . ?
C53 C56 1.533(4) . ?
C53 C54 1.538(4) . ?
C54 H54A 0.9800 . ?
C54 H54B 0.9800 . ?
C54 H54C 0.9800 . ?
C55 H55A 0.9800 . ?
C55 H55B 0.9800 . ?
C55 H55C 0.9800 . ?
C56 H56A 0.9800 . ?
C56 H56B 0.9800 . ?
C56 H56C 0.9800 . ?
C57 C58 1.528(4) . ?
C57 C59 1.531(4) . ?
C57 C60 1.538(4) . ?
C58 H58A 0.9800 . ?
C58 H58B 0.9800 . ?
C58 H58C 0.9800 . ?
C59 H59A 0.9800 . ?
C59 H59B 0.9800 . ?
C59 H59C 0.9800 . ?
C60 H60A 0.9800 . ?
C60 H60B 0.9800 . ?
C60 H60C 0.9800 . ?
C61 C63 1.528(4) . ?
C61 C62 1.535(4) . ?
C61 C64 1.536(5) . ?
C62 H62A 0.9800 . ?
C62 H62B 0.9800 . ?
C62 H62C 0.9800 . ?
C63 H63A 0.9800 . ?
C63 H63B 0.9800 . ?
C63 H63C 0.9800 . ?
C64 H64A 0.9800 . ?
C64 H64B 0.9800 . ?
C64 H64C 0.9800 . ?
C65 C66 1.496(2) . ?
C65 H65A 0.9800 . ?
C65 H65B 0.9800 . ?
C65 H65C 0.9800 . ?
C66 C67 1.495(12) . ?
C66 H66A 0.9900 . ?
C66 H66B 0.9900 . ?
C67 C68 1.493(15) . ?
C67 H67A 0.9900 . ?
C67 H67B 0.9900 . ?
C68 C69 1.501(11) . ?
C68 H68A 0.9900 . ?
C68 H68B 0.9900 . ?
C69 H69A 0.9800 . ?
C69 H69B 0.9800 . ?
C69 H69C 0.9800 . ?
